data_4319887
loop_
_publ_author_name
'Jennifer A. Aitken'
'Mercouri G. Kanatzidis'

_publ_section_title
;
 \a-Na6Pb3(PS4)4, a Noncentrosymmetric Thiophosphate with the Novel,
 Saucer-Shaped [Pb3(PS4)4]6- Cluster, and Its Metastable, 3-Dimensionally
 Polymerized Allotrope \b-Na6Pb3(PS4)4
;
_journal_name_full 'Inorganic Chemistry'
_journal_page_first 2938
_journal_page_last 2939
_journal_paper_doi 10.1021/ic015511g
_journal_volume 40
_journal_year 2001
_chemical_formula_sum 'Na1.5 P Pb0.75 S4'
_chemical_formula_weight 349.09
_space_group_IT_number 220
_symmetry_cell_setting cubic
_symmetry_space_group_name_Hall 'I -4bd 2c 3'
_symmetry_space_group_name_H-M 'I -4 3 d'
_atom_sites_solution_hydrogens geom
_atom_sites_solution_primary direct
_atom_sites_solution_secondary difmap
_audit_creation_method SHELXL-97
_cell_angle_alpha 90.00
_cell_angle_beta 90.00
_cell_angle_gamma 90.00
_cell_formula_units_Z 16
_cell_length_a 13.730(2)
_cell_length_b 13.730(2)
_cell_length_c 13.730(2)
_cell_measurement_temperature 293(2)
_cell_volume 2588.3(7)
_computing_structure_refinement 'SHELXL-97 (Sheldrick, 1997)'
_computing_structure_solution 'SHELXS-97 (Sheldrick, 1990)'
_diffrn_ambient_temperature 293(2)
_diffrn_measured_fraction_theta_full 1.000
_diffrn_measured_fraction_theta_max 1.000
_diffrn_measurement_device_type 'Bruker Smart Platform CCD '
_diffrn_measurement_method 'omega scan'
_diffrn_radiation_monochromator graphite
_diffrn_radiation_source 'fine-focus sealed tube'
_diffrn_radiation_type MoK\a
_diffrn_radiation_wavelength 0.71073
_diffrn_reflns_av_R_equivalents 0.0787
_diffrn_reflns_av_sigmaI/netI 0.0276
_diffrn_reflns_limit_h_max 17
_diffrn_reflns_limit_h_min -17
_diffrn_reflns_limit_k_max 15
_diffrn_reflns_limit_k_min -17
_diffrn_reflns_limit_l_max 16
_diffrn_reflns_limit_l_min -17
_diffrn_reflns_number 9019
_diffrn_reflns_theta_full 27.11
_diffrn_reflns_theta_max 27.11
_diffrn_reflns_theta_min 3.63
_exptl_absorpt_coefficient_mu 21.104
_exptl_absorpt_correction_type Sadabs
_exptl_crystal_colour yellow
_exptl_crystal_density_diffrn 3.584
_exptl_crystal_density_method 'not measured'
_exptl_crystal_description plate
_exptl_crystal_F_000 2512
_exptl_crystal_size_max 0.2
_exptl_crystal_size_mid 0.1
_exptl_crystal_size_min 0.02
_refine_diff_density_max 0.694
_refine_diff_density_min -0.593
_refine_diff_density_rms 0.128
_refine_ls_abs_structure_details 'Flack H D (1983), Acta Cryst. A39, 876-881'
_refine_ls_abs_structure_Flack 0.015(15)
_refine_ls_extinction_coef 0.00016(5)
_refine_ls_extinction_expression Fc^*^=kFc[1+0.001xFc^2^\l^3^/sin(2\q)]^-1/4^
_refine_ls_extinction_method SHELXL
_refine_ls_goodness_of_fit_ref 1.162
_refine_ls_hydrogen_treatment mixed
_refine_ls_matrix_type full
_refine_ls_number_parameters 24
_refine_ls_number_reflns 483
_refine_ls_number_restraints 0
_refine_ls_restrained_S_all 1.162
_refine_ls_R_factor_all 0.0373
_refine_ls_R_factor_gt 0.0302
_refine_ls_shift/su_max 0.459
_refine_ls_shift/su_mean 0.110
_refine_ls_structure_factor_coef Fsqd
_refine_ls_weighting_details 'calc w=1/[\s^2^(Fo^2^)+(0.0308P)^2^+8.3091P] where P=(Fo^2^+2Fc^2^)/3'
_refine_ls_weighting_scheme calc
_refine_ls_wR_factor_gt 0.0681
_refine_ls_wR_factor_ref 0.0697
_reflns_number_gt 420
_reflns_number_total 483
_reflns_threshold_expression >2sigma(I)
_cod_data_source_file ic015511g_s1_2.cif
_cod_data_source_block b-Na6Pb3P4S16
_cod_depositor_comments
;
The following automatic conversions were performed:

data name '_atom_site_symetry_multiplicity' was replaced with
'_atom_site_symmetry_multiplicity' as specified in the replacement
file 'data/replacement-values/replacement_tags.lst'.

Automatic conversion script
Id: cif_correct_tags 9268 2022-04-12 08:56:07Z antanas 
;
_cod_original_cell_volume 2588.1(7)
_cod_original_formula_sum 'Na1.50 P Pb0.75 S4'
_cod_database_code 4319887

loop_
_symmetry_equiv_pos_as_xyz
'x, y, z'
'-x+1/2, -y, z+1/2'
'-x, y+1/2, -z+1/2'
'x+1/2, -y+1/2, -z'
'z, x, y'
'z+1/2, -x+1/2, -y'
'-z+1/2, -x, y+1/2'
'-z, x+1/2, -y+1/2'
'y, z, x'
'-y, z+1/2, -x+1/2'
'y+1/2, -z+1/2, -x'
'-y+1/2, -z, x+1/2'
'y+1/4, x+1/4, z+1/4'
'-y+1/4, -x+3/4, z+3/4'
'y+3/4, -x+1/4, -z+3/4'
'-y+3/4, x+3/4, -z+1/4'
'x+1/4, z+1/4, y+1/4'
'-x+3/4, z+3/4, -y+1/4'
'-x+1/4, -z+3/4, y+3/4'
'x+3/4, -z+1/4, -y+3/4'
'z+1/4, y+1/4, x+1/4'
'z+3/4, -y+1/4, -x+3/4'
'-z+3/4, y+3/4, -x+1/4'
'-z+1/4, -y+3/4, x+3/4'
'x+1/2, y+1/2, z+1/2'
'-x+1, -y+1/2, z+1'
'-x+1/2, y+1, -z+1'
'x+1, -y+1, -z+1/2'
'z+1/2, x+1/2, y+1/2'
'z+1, -x+1, -y+1/2'
'-z+1, -x+1/2, y+1'
'-z+1/2, x+1, -y+1'
'y+1/2, z+1/2, x+1/2'
'-y+1/2, z+1, -x+1'
'y+1, -z+1, -x+1/2'
'-y+1, -z+1/2, x+1'
'y+3/4, x+3/4, z+3/4'
'-y+3/4, -x+5/4, z+5/4'
'y+5/4, -x+3/4, -z+5/4'
'-y+5/4, x+5/4, -z+3/4'
'x+3/4, z+3/4, y+3/4'
'-x+5/4, z+5/4, -y+3/4'
'-x+3/4, -z+5/4, y+5/4'
'x+5/4, -z+3/4, -y+5/4'
'z+3/4, y+3/4, x+3/4'
'z+5/4, -y+3/4, -x+5/4'
'-z+5/4, y+5/4, -x+3/4'
'-z+3/4, -y+5/4, x+5/4'

loop_
_atom_site_label
_atom_site_type_symbol
_atom_site_fract_x
_atom_site_fract_y
_atom_site_fract_z
_atom_site_U_iso_or_equiv
_atom_site_adp_type
_atom_site_occupancy
_atom_site_symmetry_multiplicity
_atom_site_calc_flag
_atom_site_refinement_flags
_atom_site_disorder_assembly
_atom_site_disorder_group
Na2 Na -0.6549(5) 0.0000 -0.7500 0.0258(19) Uiso 0.50 2 d SP . .
Na1 Na -0.99053(7) 0.0000 -0.7500 0.0320(3) Uani 0.50 2 d SP . .
Pb1 Pb -0.99053(7) 0.0000 -0.7500 0.0320(3) Uani 0.50 2 d SP . .
P1 P -0.76819(12) -0.76819(12) -0.76819(12) 0.0169(7) Uani 1 3 d S . .
S1 S -0.93249(14) -0.93249(14) -0.93249(14) 0.0273(8) Uani 1 3 d S . .
S2 S -0.86652(12) -0.67939(13) -0.83579(13) 0.0209(4) Uani 1 1 d . . .

loop_
_atom_site_aniso_label
_atom_site_aniso_U_11
_atom_site_aniso_U_22
_atom_site_aniso_U_33
_atom_site_aniso_U_23
_atom_site_aniso_U_13
_atom_site_aniso_U_12
Na1 0.0293(5) 0.0395(5) 0.0271(4) -0.0004(3) 0.000 0.000
Pb1 0.0293(5) 0.0395(5) 0.0271(4) -0.0004(3) 0.000 0.000
P1 0.0169(7) 0.0169(7) 0.0169(7) 0.0015(6) 0.0015(6) 0.0015(6)
S1 0.0273(8) 0.0273(8) 0.0273(8) -0.0027(8) -0.0027(8) -0.0027(8)
S2 0.0217(9) 0.0215(9) 0.0194(10) -0.0016(8) -0.0027(7) 0.0031(7)

loop_
_atom_type_symbol
_atom_type_description
_atom_type_scat_dispersion_real
_atom_type_scat_dispersion_imag
_atom_type_scat_source
Na Na 0.0362 0.0249 'International Tables Vol C Tables 4.2.6.8 and 6.1.1.4'
P P 0.1023 0.0942 'International Tables Vol C Tables 4.2.6.8 and 6.1.1.4'
S S 0.1246 0.1234 'International Tables Vol C Tables 4.2.6.8 and 6.1.1.4'
Pb Pb -3.3944 10.1111 'International Tables Vol C Tables 4.2.6.8 and 6.1.1.4'

loop_
_geom_angle_atom_site_label_1
_geom_angle_atom_site_label_2
_geom_angle_atom_site_label_3
_geom_angle
_geom_angle_site_symmetry_1
_geom_angle_site_symmetry_3
_geom_angle_publ_flag
Na2 Na2 S2 96.94(14) 18_354 35_433 ?
Na2 Na2 S2 96.94(14) 18_354 9_565 ?
S2 Na2 S2 166.1(3) 35_433 9_565 ?
Na2 Na2 S2 67.29(13) 18_354 16_353 ?
S2 Na2 S2 92.67(4) 35_433 16_353 ?
S2 Na2 S2 92.67(4) 9_565 16_353 ?
Na2 Na2 S2 67.29(13) 18_354 38_334 ?
S2 Na2 S2 92.67(4) 35_433 38_334 ?
S2 Na2 S2 92.67(4) 9_565 38_334 ?
S2 Na2 S2 134.6(3) 16_353 38_334 ?
Na2 Na2 S2 140.15(8) 18_354 30_433 ?
S2 Na2 S2 67.72(11) 35_433 30_433 ?
S2 Na2 S2 101.17(15) 9_565 30_433 ?
S2 Na2 S2 76.62(7) 16_353 30_433 ?
S2 Na2 S2 145.51(16) 38_334 30_433 ?
Na2 Na2 S2 140.15(8) 18_354 5_565 ?
S2 Na2 S2 101.17(15) 35_433 5_565 ?
S2 Na2 S2 67.72(11) 9_565 5_565 ?
S2 Na2 S2 145.51(16) 16_353 5_565 ?
S2 Na2 S2 76.62(7) 38_334 5_565 ?
S2 Na2 S2 79.70(17) 30_433 5_565 ?
Na2 Na2 Na1 110.82(10) 18_354 5_564 ?
S2 Na2 Na1 121.49(11) 35_433 5_564 ?
S2 Na2 Na1 52.54(5) 9_565 5_564 ?
S2 Na2 Na1 56.87(4) 16_353 5_564 ?
S2 Na2 Na1 145.18(4) 38_334 5_564 ?
S2 Na2 Na1 57.81(7) 30_433 5_564 ?
S2 Na2 Na1 89.26(13) 5_565 5_564 ?
Na2 Na2 Na1 110.82(10) 18_354 30_434 ?
S2 Na2 Na1 52.54(5) 35_433 30_434 ?
S2 Na2 Na1 121.49(11) 9_565 30_434 ?
S2 Na2 Na1 145.19(4) 16_353 30_434 ?
S2 Na2 Na1 56.86(4) 38_334 30_434 ?
S2 Na2 Na1 89.26(13) 30_433 30_434 ?
S2 Na2 Na1 57.81(7) 5_565 30_434 ?
Na1 Na2 Na1 138.4(2) 5_564 30_434 ?
Na2 Na2 Pb1 110.82(10) 18_354 5_564 ?
S2 Na2 Pb1 121.49(11) 35_433 5_564 ?
S2 Na2 Pb1 52.54(5) 9_565 5_564 ?
S2 Na2 Pb1 56.87(4) 16_353 5_564 ?
S2 Na2 Pb1 145.18(4) 38_334 5_564 ?
S2 Na2 Pb1 57.81(7) 30_433 5_564 ?
S2 Na2 Pb1 89.26(13) 5_565 5_564 ?
Na1 Na2 Pb1 0.0 5_564 5_564 ?
Na1 Na2 Pb1 138.4(2) 30_434 5_564 ?
Na2 Na2 Pb1 110.82(10) 18_354 30_434 ?
S2 Na2 Pb1 52.54(5) 35_433 30_434 ?
S2 Na2 Pb1 121.49(11) 9_565 30_434 ?
S2 Na2 Pb1 145.19(4) 16_353 30_434 ?
S2 Na2 Pb1 56.86(4) 38_334 30_434 ?
S2 Na2 Pb1 89.26(13) 30_433 30_434 ?
S2 Na2 Pb1 57.81(7) 5_565 30_434 ?
Na1 Na2 Pb1 138.4(2) 5_564 30_434 ?
Na1 Na2 Pb1 0.0 30_434 30_434 ?
Pb1 Na2 Pb1 138.4(2) 5_564 30_434 ?
Na2 Na2 Na1 58.24(8) 18_354 46_442 ?
S2 Na2 Na1 52.72(6) 35_433 46_442 ?
S2 Na2 Na1 137.13(13) 9_565 46_442 ?
S2 Na2 Na1 47.08(6) 16_353 46_442 ?
S2 Na2 Na1 105.94(15) 38_334 46_442 ?
S2 Na2 Na1 85.02(3) 30_433 46_442 ?
S2 Na2 Na1 153.51(11) 5_565 46_442 ?
Na1 Na2 Na1 100.78(2) 5_564 46_442 ?
Na1 Na2 Na1 100.78(2) 30_434 46_442 ?
Pb1 Na2 Na1 100.78(2) 5_564 46_442 ?
Pb1 Na2 Na1 100.78(2) 30_434 46_442 ?
S1 Na1 S1 146.78(10) 1_565 28_433 ?
S1 Na1 S2 72.97(4) 1_565 30_433 ?
S1 Na1 S2 83.32(8) 28_433 30_433 ?
S1 Na1 S2 83.32(8) 1_565 5_565 ?
S1 Na1 S2 72.97(4) 28_433 5_565 ?
S2 Na1 S2 88.60(7) 30_433 5_565 ?
S1 Na1 S2 65.75(7) 1_565 41_454 ?
S1 Na1 S2 135.78(4) 28_433 41_454 ?
S2 Na1 S2 84.79(5) 30_433 41_454 ?
S2 Na1 S2 148.98(6) 5_565 41_454 ?
S1 Na1 S2 135.78(4) 1_565 20_443 ?
S1 Na1 S2 65.75(7) 28_433 20_443 ?
S2 Na1 S2 148.97(6) 30_433 20_443 ?
S2 Na1 S2 84.79(5) 5_565 20_443 ?
S2 Na1 S2 115.28(7) 41_454 20_443 ?
S1 Na1 S2 136.49(7) 1_565 3_353 ?
S1 Na1 S2 66.95(3) 28_433 3_353 ?
S2 Na1 S2 94.59(3) 30_433 3_353 ?
S2 Na1 S2 139.07(5) 5_565 3_353 ?
S2 Na1 S2 71.79(2) 41_454 3_353 ?
S2 Na1 S2 71.79(2) 20_443 3_353 ?
S1 Na1 S2 66.95(3) 1_565 26_244 ?
S1 Na1 S2 136.49(7) 28_433 26_244 ?
S2 Na1 S2 139.07(5) 30_433 26_244 ?
S2 Na1 S2 94.59(3) 5_565 26_244 ?
S2 Na1 S2 71.79(2) 41_454 26_244 ?
S2 Na1 S2 71.79(2) 20_443 26_244 ?
S2 Na1 S2 108.57(6) 3_353 26_244 ?
S1 Na1 Na1 106.61(5) 1_565 18_254 ?
S1 Na1 Na1 106.61(5) 28_433 18_254 ?
S2 Na1 Na1 135.70(4) 30_433 18_254 ?
S2 Na1 Na1 135.70(4) 5_565 18_254 ?
S2 Na1 Na1 57.64(3) 41_454 18_254 ?
S2 Na1 Na1 57.64(3) 20_443 18_254 ?
S2 Na1 Na1 54.29(3) 3_353 18_254 ?
S2 Na1 Na1 54.29(3) 26_244 18_254 ?
S1 Na1 Pb1 106.61(5) 1_565 18_254 ?
S1 Na1 Pb1 106.61(5) 28_433 18_254 ?
S2 Na1 Pb1 135.70(4) 30_433 18_254 ?
S2 Na1 Pb1 135.70(4) 5_565 18_254 ?
S2 Na1 Pb1 57.64(3) 41_454 18_254 ?
S2 Na1 Pb1 57.64(3) 20_443 18_254 ?
S2 Na1 Pb1 54.29(3) 3_353 18_254 ?
S2 Na1 Pb1 54.29(3) 26_244 18_254 ?
Na1 Na1 Pb1 0.0 18_254 18_254 ?
S1 Na1 Na2 90.07(11) 1_565 10_453 ?
S1 Na1 Na2 91.09(11) 28_433 10_453 ?
S2 Na1 Na2 48.14(4) 30_433 10_453 ?
S2 Na1 Na2 135.89(4) 5_565 10_453 ?
S2 Na1 Na2 50.94(8) 41_454 10_453 ?
S2 Na1 Na2 126.32(8) 20_443 10_453 ?
S2 Na1 Na2 54.53(8) 3_353 10_453 ?
S2 Na1 Na2 122.62(8) 26_244 10_453 ?
Na1 Na1 Na2 87.972(15) 18_254 10_453 ?
Pb1 Na1 Na2 87.972(15) 18_254 10_453 ?
S1 Na1 Na2 91.09(11) 1_565 9_465 ?
S1 Na1 Na2 90.07(11) 28_433 9_465 ?
S2 Na1 Na2 135.89(4) 30_433 9_465 ?
S2 Na1 Na2 48.13(4) 5_565 9_465 ?
S2 Na1 Na2 126.32(8) 41_454 9_465 ?
S2 Na1 Na2 50.94(8) 20_443 9_465 ?
S2 Na1 Na2 122.62(8) 3_353 9_465 ?
S2 Na1 Na2 54.52(8) 26_244 9_465 ?
Na1 Na1 Na2 87.971(15) 18_254 9_465 ?
Pb1 Na1 Na2 87.971(15) 18_254 9_465 ?
Na2 Na1 Na2 175.94(3) 10_453 9_465 ?
S1 P1 S2 107.42(9) 13 . ?
S1 P1 S2 107.42(9) 13 9 ?
S2 P1 S2 111.44(9) . 9 ?
S1 P1 S2 107.42(9) 13 5 ?
S2 P1 S2 111.45(9) . 5 ?
S2 P1 S2 111.45(9) 9 5 ?
P1 S1 Pb1 99.32(7) 37_444 5_554 ?
P1 S1 Pb1 99.32(7) 37_444 1_545 ?
Pb1 S1 Pb1 117.43(4) 5_554 1_545 ?
P1 S1 Pb1 99.32(7) 37_444 9_455 ?
Pb1 S1 Pb1 117.43(4) 5_554 9_455 ?
Pb1 S1 Pb1 117.43(4) 1_545 9_455 ?
P1 S1 Na1 99.32(7) 37_444 5_554 ?
Pb1 S1 Na1 0.00(4) 5_554 5_554 ?
Pb1 S1 Na1 117.43(4) 1_545 5_554 ?
Pb1 S1 Na1 117.43(4) 9_455 5_554 ?
P1 S1 Na1 99.32(7) 37_444 1_545 ?
Pb1 S1 Na1 117.43(4) 5_554 1_545 ?
Pb1 S1 Na1 0.00(4) 1_545 1_545 ?
Pb1 S1 Na1 117.43(4) 9_455 1_545 ?
Na1 S1 Na1 117.43(4) 5_554 1_545 ?
P1 S1 Na1 99.32(7) 37_444 9_455 ?
Pb1 S1 Na1 117.43(4) 5_554 9_455 ?
Pb1 S1 Na1 117.43(4) 1_545 9_455 ?
Pb1 S1 Na1 0.0 9_455 9_455 ?
Na1 S1 Na1 117.43(4) 5_554 9_455 ?
Na1 S1 Na1 117.43(4) 1_545 9_455 ?
P1 S2 Na2 93.46(10) . 5_554 ?
P1 S2 Pb1 122.57(11) . 9_455 ?
Na2 S2 Pb1 79.32(7) 5_554 9_455 ?
P1 S2 Na2 102.68(10) . 14_434 ?
Na2 S2 Na2 15.8(3) 5_554 14_434 ?
Pb1 S2 Na2 85.25(7) 9_455 14_434 ?
P1 S2 Na1 122.57(11) . 9_455 ?
Na2 S2 Na1 79.32(7) 5_554 9_455 ?
Pb1 S2 Na1 0.0 9_455 9_455 ?
Na2 S2 Na1 85.25(7) 14_434 9_455 ?
P1 S2 Na1 86.30(10) . 17_554 ?
Na2 S2 Na1 84.00(12) 5_554 17_554 ?
Pb1 S2 Na1 147.16(7) 9_455 17_554 ?
Na2 S2 Na1 72.20(10) 14_434 17_554 ?
Na1 S2 Na1 147.16(7) 9_455 17_554 ?
P1 S2 Na2 81.18(7) . 9_455 ?
Na2 S2 Na2 169.45(19) 5_554 9_455 ?
Pb1 S2 Na2 95.85(9) 9_455 9_455 ?
Na2 S2 Na2 174.63(13) 14_434 9_455 ?
Na1 S2 Na2 95.85(9) 9_455 9_455 ?
Na1 S2 Na2 104.58(8) 17_554 9_455 ?
P1 S2 Na1 131.61(9) . 26_244 ?
Na2 S2 Na1 122.03(14) 5_554 26_244 ?
Pb1 S2 Na1 97.45(5) 9_455 26_244 ?
Na2 S2 Na1 107.00(13) 14_434 26_244 ?
Na1 S2 Na1 97.45(5) 9_455 26_244 ?
Na1 S2 Na1 68.07(4) 17_554 26_244 ?
Na2 S2 Na1 67.66(3) 9_455 26_244 ?

loop_
_geom_bond_atom_site_label_1
_geom_bond_atom_site_label_2
_geom_bond_distance
_geom_bond_site_symmetry_2
_geom_bond_publ_flag
Na2 Na2 0.820(14) 18_354 ?
Na2 S2 2.785(2) 35_433 ?
Na2 S2 2.785(2) 9_565 ?
Na2 S2 2.997(3) 16_353 ?
Na2 S2 2.997(3) 38_334 ?
Na2 S2 3.235(6) 30_433 ?
Na2 S2 3.235(6) 5_565 ?
Na2 Na1 3.675(3) 5_564 ?
Na2 Na1 3.675(2) 30_434 ?
Na2 Pb1 3.675(3) 5_564 ?
Na2 Pb1 3.675(3) 30_434 ?
Na2 Na1 4.040(4) 46_442 ?
Na1 S1 2.7878(7) 1_565 ?
Na1 S1 2.7878(7) 28_433 ?
Na1 S2 2.9685(19) 30_433 ?
Na1 S2 2.9685(19) 5_565 ?
Na1 S2 3.2320(18) 41_454 ?
Na1 S2 3.2320(18) 20_443 ?
Na1 S2 3.3623(19) 3_353 ?
Na1 S2 3.3623(19) 26_244 ?
Na1 Na1 3.693(2) 18_254 ?
Na1 Pb1 3.693(2) 18_254 ?
Na1 Na2 3.675(3) 10_453 ?
Na1 Na2 3.675(3) 9_465 ?
P1 S1 2.038(4) 13 ?
P1 S2 2.042(2) . ?
P1 S2 2.042(2) 9 ?
P1 S2 2.042(2) 5 ?
S1 P1 2.038(4) 37_444 ?
S1 Pb1 2.7877(7) 5_554 ?
S1 Pb1 2.7878(7) 1_545 ?
S1 Pb1 2.7878(7) 9_455 ?
S1 Na1 2.7877(7) 5_554 ?
S1 Na1 2.7878(7) 1_545 ?
S1 Na1 2.7878(7) 9_455 ?
S2 Na2 2.785(2) 5_554 ?
S2 Pb1 2.9684(19) 9_455 ?
S2 Na2 2.997(3) 14_434 ?
S2 Na1 2.9685(19) 9_455 ?
S2 Na1 3.2320(18) 17_554 ?
S2 Na2 3.235(6) 9_455 ?
S2 Na1 3.3624(19) 26_244 ?
